data_7115224
loop_
_publ_author_name
'White, David J.'
'Laing, Norman'
'Miller, Hamish'
'Parsons, Simon'
'Tasker, Peter A.'
'Coles, Simon'

_publ_section_title
;
 Ditopic ligands for the simultaneous solvent extraction of cations and
 anions
;
_journal_issue 20
_journal_name_full 'Chemical Communications'
_journal_page_first 2077
_journal_paper_doi 10.1039/a906490g
_journal_year 1999
_chemical_formula_moiety '[NiL].3.75MeOH'
_chemical_formula_sum 'C37.25 H65 N4 Ni O11.75 S'
_chemical_formula_weight 847.70
_chemical_name_systematic
;
 ?
;
_space_group_IT_number 13
_symmetry_cell_setting monoclinic
_symmetry_space_group_name_Hall '-P 2yc'
_symmetry_space_group_name_H-M 'P 1 2/c 1'
_atom_sites_solution_hydrogens 'geometric (NH visible in diff. map)'
_atom_sites_solution_primary direct
_atom_sites_solution_secondary difmap
_audit_creation_method SHELXL-97
_cell_angle_alpha 90.00
_cell_angle_beta 118.5710(10)
_cell_angle_gamma 90.00
_cell_formula_units_Z 4
_cell_length_a 18.9754(4)
_cell_length_b 12.8666(3)
_cell_length_c 19.7197(4)
_cell_measurement_temperature 150(2)
_cell_volume 4228.25(16)
_computing_structure_refinement 'SHELXL-97 (Sheldrick, 1997)'
_computing_structure_solution SIR92
_diffrn_ambient_temperature 150(2)
_diffrn_measured_fraction_theta_full 0.998
_diffrn_measured_fraction_theta_max 0.998
_diffrn_measurement_device_type 'EPSRC Nonius Kappa CCD'
_diffrn_measurement_method 'Phi + omega scans'
_diffrn_radiation_monochromator graphite
_diffrn_radiation_source 'fine-focus sealed tube'
_diffrn_radiation_type MoK\a
_diffrn_radiation_wavelength 0.71073
_diffrn_reflns_av_R_equivalents 0.0000
_diffrn_reflns_av_sigmaI/netI 0.0484
_diffrn_reflns_limit_h_max 20
_diffrn_reflns_limit_h_min -23
_diffrn_reflns_limit_k_max 16
_diffrn_reflns_limit_k_min 0
_diffrn_reflns_limit_l_max 24
_diffrn_reflns_limit_l_min 0
_diffrn_reflns_number 8643
_diffrn_reflns_theta_full 26.38
_diffrn_reflns_theta_max 26.38
_diffrn_reflns_theta_min 1.58
_exptl_absorpt_coefficient_mu 0.571
_exptl_absorpt_correction_T_max 0.950
_exptl_absorpt_correction_T_min 0.839
_exptl_absorpt_correction_type sortav
_exptl_crystal_colour Brown
_exptl_crystal_density_diffrn 1.332
_exptl_crystal_density_method 'not measured'
_exptl_crystal_description plate
_exptl_crystal_F_000 1818
_exptl_crystal_size_max 0.2
_exptl_crystal_size_mid 0.2
_exptl_crystal_size_min 0.1
_refine_diff_density_max 1.234
_refine_diff_density_min -0.669
_refine_diff_density_rms 0.074
_refine_ls_extinction_coef 0.0018(3)
_refine_ls_extinction_expression Fc^*^=kFc[1+0.001xFc^2^\l^3^/sin(2\q)]^-1/4^
_refine_ls_extinction_method SHELXL
_refine_ls_goodness_of_fit_ref 1.084
_refine_ls_hydrogen_treatment riding
_refine_ls_matrix_type full
_refine_ls_number_parameters 434
_refine_ls_number_reflns 8643
_refine_ls_number_restraints 0
_refine_ls_restrained_S_all 1.084
_refine_ls_R_factor_all 0.0736
_refine_ls_R_factor_gt 0.0502
_refine_ls_shift/su_max 0.010
_refine_ls_shift/su_mean 0.001
_refine_ls_structure_factor_coef Fsqd
_refine_ls_weighting_details 'calc w=1/[\s^2^(Fo^2^)+(0.0815P)^2^+0.5276P] where P=(Fo^2^+2Fc^2^)/3'
_refine_ls_weighting_scheme calc
_refine_ls_wR_factor_gt 0.1358
_refine_ls_wR_factor_ref 0.1457
_reflns_number_gt 6055
_reflns_number_total 8643
_reflns_threshold_expression >2sigma(I)
_cod_data_source_file 906490g.txt
_cod_data_source_block ninlio
_cod_depositor_comments
;
The following automatic conversions were performed:
'_atom_site_symetry_multiplicity' tag replaced with
'_atom_site_symmetry_multiplicity'.

Automatic conversion script
Id: cif_correct_tags 1440 2010-10-19 06:21:57Z saulius 

The following automatic conversions were performed:

'_symmetry_cell_setting' value 'Monoclinic' changed to 'monoclinic'
according to
/usr/data/users/saulius/automatic-downloads/retrospective/RSC/lib/dictionaries/cif_core.dic
dictionary named 'cif_core.dic' version 2.4.2 from 2011-04-26.

Automatic conversion script
Id: cif_fix_values 2281 2013-09-26 08:29:07Z andrius 

The following automatic conversions were performed:

'_atom_sites_solution_primary' value 'direct methods' was changed to
'direct'.

Automatic conversion script
Id: cif_fix_values 6452 2018-10-05 10:23:21Z andrius 
;
_cod_original_sg_symbol_H-M P2/c
_cod_database_code 7115224

loop_
_symmetry_equiv_pos_as_xyz
'x, y, z'
'-x, y, -z+1/2'
'-x, -y, -z'
'x, -y, z-1/2'

loop_
_atom_site_label
_atom_site_type_symbol
_atom_site_fract_x
_atom_site_fract_y
_atom_site_fract_z
_atom_site_U_iso_or_equiv
_atom_site_adp_type
_atom_site_occupancy
_atom_site_symmetry_multiplicity
_atom_site_calc_flag
_atom_site_refinement_flags
Ni1 Ni 0.697430(19) 0.00406(2) 0.096164(18) 0.02143(12) Uani 1 1 d .
O1A O 0.62144(10) 0.10842(14) 0.06605(10) 0.0254(4) Uani 1 1 d .
C1A C 0.56097(15) 0.1126(2) 0.08169(15) 0.0235(6) Uani 1 1 d .
C2A C 0.53301(16) 0.0259(2) 0.10633(16) 0.0259(6) Uani 1 1 d .
C21A C 0.56831(16) -0.0750(2) 0.11355(15) 0.0262(6) Uani 1 1 d .
H21A H 0.5425 -0.1327 0.1224 0.031 Uiso 1 1 calc R
N2A N 0.63266(13) -0.09232(16) 0.10887(12) 0.0236(5) Uani 1 1 d .
C22A C 0.66102(16) -0.2002(2) 0.11387(16) 0.0271(6) Uani 1 1 d .
H22A H 0.6425 -0.2294 0.0616 0.033 Uiso 1 1 calc R
H22B H 0.6405 -0.2445 0.1417 0.033 Uiso 1 1 calc R
C3A C 0.46835(16) 0.0367(2) 0.12243(15) 0.0264(6) Uani 1 1 d .
H3A H 0.4501 -0.0229 0.1379 0.032 Uiso 1 1 calc R
C4A C 0.43077(15) 0.1306(2) 0.11644(14) 0.0241(6) Uani 1 1 d .
C41A C 0.36098(16) 0.1459(2) 0.13404(15) 0.0285(6) Uani 1 1 d .
C42A C 0.33910(19) 0.0450(2) 0.1595(2) 0.0409(8) Uani 1 1 d .
H42A H 0.2945 0.0575 0.1703 0.061 Uiso 1 1 calc R
H42B H 0.3856 0.0194 0.2063 0.061 Uiso 1 1 calc R
H42C H 0.3231 -0.0068 0.1184 0.061 Uiso 1 1 calc R
C43A C 0.28740(17) 0.1858(3) 0.06121(16) 0.0380(7) Uani 1 1 d .
H43A H 0.2428 0.1962 0.0723 0.057 Uiso 1 1 calc R
H43B H 0.2719 0.1347 0.0196 0.057 Uiso 1 1 calc R
H43C H 0.3005 0.2519 0.0452 0.057 Uiso 1 1 calc R
C44A C 0.38372(17) 0.2265(2) 0.19857(16) 0.0313(6) Uani 1 1 d .
H44A H 0.3387 0.2360 0.2091 0.047 Uiso 1 1 calc R
H44B H 0.3963 0.2928 0.1824 0.047 Uiso 1 1 calc R
H44C H 0.4307 0.2020 0.2454 0.047 Uiso 1 1 calc R
C5A C 0.45780(15) 0.2155(2) 0.09016(15) 0.0256(6) Uani 1 1 d .
H5A H 0.4320 0.2808 0.0842 0.031 Uiso 1 1 calc R
C6A C 0.52028(15) 0.2087(2) 0.07257(14) 0.0236(5) Uani 1 1 d .
C61A C 0.54002(15) 0.2995(2) 0.03696(15) 0.0259(6) Uani 1 1 d .
H61A H 0.4909 0.3417 0.0084 0.031 Uiso 1 1 calc R
H61B H 0.5556 0.2727 -0.0011 0.031 Uiso 1 1 calc R
N62A N 0.60638(12) 0.36958(16) 0.09315(12) 0.0247(5) Uani 1 1 d .
H62A H 0.6170 0.4173 0.0638 0.030 Uiso 1 1 calc R
C63A C 0.58213(17) 0.4307(2) 0.14305(18) 0.0365(7) Uani 1 1 d .
H63A H 0.5696 0.3831 0.1753 0.044 Uiso 1 1 calc R
H63B H 0.5335 0.4721 0.1104 0.044 Uiso 1 1 calc R
C64A C 0.6507(2) 0.5027(2) 0.1944(2) 0.0461(8) Uani 1 1 d .
H64A H 0.6601 0.5534 0.1619 0.055 Uiso 1 1 calc R
H64B H 0.6357 0.5418 0.2288 0.055 Uiso 1 1 calc R
O65A O 0.72243(12) 0.44594(17) 0.23988(11) 0.0402(5) Uani 1 1 d .
C66A C 0.74685(17) 0.3910(2) 0.19145(17) 0.0340(7) Uani 1 1 d .
H66A H 0.7979 0.3541 0.2237 0.041 Uiso 1 1 calc R
H66B H 0.7557 0.4408 0.1580 0.041 Uiso 1 1 calc R
C67A C 0.68274(16) 0.3137(2) 0.14205(15) 0.0281(6) Uani 1 1 d .
H67A H 0.6998 0.2752 0.1089 0.034 Uiso 1 1 calc R
H67B H 0.6747 0.2629 0.1754 0.034 Uiso 1 1 calc R
O1B O 0.76114(10) 0.10088(14) 0.08130(10) 0.0245(4) Uani 1 1 d .
C1B C 0.83549(15) 0.0893(2) 0.09376(14) 0.0230(5) Uani 1 1 d .
C2B C 0.87980(16) -0.0038(2) 0.12123(15) 0.0244(6) Uani 1 1 d .
C21B C 0.84610(16) -0.0940(2) 0.13843(15) 0.0266(6) Uani 1 1 d .
H21B H 0.8788 -0.1543 0.1563 0.032 Uiso 1 1 calc R
N2B N 0.77524(13) -0.09934(17) 0.13142(12) 0.0250(5) Uani 1 1 d .
C22B C 0.75160(16) -0.1951(2) 0.15755(16) 0.0285(6) Uani 1 1 d .
H22C H 0.7707 -0.1922 0.2138 0.034 Uiso 1 1 calc R
H22D H 0.7751 -0.2572 0.1463 0.034 Uiso 1 1 calc R
C3B C 0.95967(16) -0.0106(2) 0.13418(15) 0.0251(6) Uani 1 1 d .
H3B H 0.9876 -0.0746 0.1519 0.030 Uiso 1 1 calc R
C4B C 0.99839(15) 0.0719(2) 0.12205(14) 0.0243(6) Uani 1 1 d .
C41B C 1.08499(16) 0.0671(2) 0.13574(16) 0.0301(6) Uani 1 1 d .
C42B C 1.11947(19) -0.0420(3) 0.1567(2) 0.0437(8) Uani 1 1 d .
H42D H 1.0862 -0.0901 0.1150 0.066 Uiso 1 1 calc R
H42E H 1.1201 -0.0640 0.2046 0.066 Uiso 1 1 calc R
H42F H 1.1743 -0.0424 0.1640 0.066 Uiso 1 1 calc R
C43B C 1.08827(18) 0.1014(3) 0.06272(17) 0.0393(7) Uani 1 1 d .
H43D H 1.0550 0.0548 0.0199 0.059 Uiso 1 1 calc R
H43E H 1.1439 0.0986 0.0722 0.059 Uiso 1 1 calc R
H43F H 1.0681 0.1727 0.0494 0.059 Uiso 1 1 calc R
C44B C 1.13659(18) 0.1409(3) 0.20219(18) 0.0457(8) Uani 1 1 d .
H44D H 1.1144 0.2113 0.1895 0.069 Uiso 1 1 calc R
H44E H 1.1916 0.1410 0.2101 0.069 Uiso 1 1 calc R
H44F H 1.1367 0.1174 0.2495 0.069 Uiso 1 1 calc R
C5B C 0.95390(15) 0.1648(2) 0.09589(14) 0.0260(6) Uani 1 1 d .
H5B H 0.9792 0.2236 0.0877 0.031 Uiso 1 1 calc R
C6B C 0.87562(16) 0.1745(2) 0.08153(14) 0.0239(6) Uani 1 1 d .
C61B C 0.83292(15) 0.2773(2) 0.05703(14) 0.0242(6) Uani 1 1 d .
H61C H 0.8728 0.3335 0.0817 0.029 Uiso 1 1 calc R
H61D H 0.7939 0.2820 0.0768 0.029 Uiso 1 1 calc R
N62B N 0.78886(13) 0.29632(16) -0.02903(12) 0.0253(5) Uani 1 1 d .
H62B H 0.7589 0.3566 -0.0369 0.030 Uiso 1 1 calc R
C63B C 0.73083(18) 0.2118(2) -0.07391(16) 0.0344(7) Uani 1 1 d .
H63C H 0.6923 0.2011 -0.0540 0.041 Uiso 1 1 calc R
H63D H 0.7601 0.1459 -0.0681 0.041 Uiso 1 1 calc R
C64B C 0.6864(2) 0.2425(3) -0.15786(17) 0.0429(8) Uani 1 1 d .
H64C H 0.6474 0.1874 -0.1878 0.052 Uiso 1 1 calc R
H64D H 0.6561 0.3075 -0.1634 0.052 Uiso 1 1 calc R
O65B O 0.73986(14) 0.25768(17) -0.18777(12) 0.0447(6) Uani 1 1 d .
C66B C 0.7940(2) 0.3401(3) -0.14775(19) 0.0557(10) Uani 1 1 d .
H66C H 0.7634 0.4050 -0.1543 0.067 Uiso 1 1 calc R
H66D H 0.8304 0.3512 -0.1700 0.067 Uiso 1 1 calc R
C67B C 0.8432(2) 0.3153(3) -0.06235(18) 0.0430(8) Uani 1 1 d .
H67C H 0.8765 0.2529 -0.0554 0.052 Uiso 1 1 calc R
H67D H 0.8794 0.3741 -0.0353 0.052 Uiso 1 1 calc R
S1 S 0.65814(4) 0.49916(5) -0.03783(4) 0.03034(18) Uani 1 1 d .
O1 O 0.6361(2) 0.5421(2) 0.01808(15) 0.0782(9) Uani 1 1 d .
O2 O 0.74306(14) 0.5095(2) -0.01666(18) 0.0742(9) Uani 1 1 d .
O3 O 0.64395(14) 0.38659(17) -0.03756(14) 0.0500(6) Uani 1 1 d .
O4 O 0.60837(12) 0.54469(16) -0.11327(11) 0.0387(5) Uani 1 1 d .

loop_
_atom_site_aniso_label
_atom_site_aniso_U_11
_atom_site_aniso_U_22
_atom_site_aniso_U_33
_atom_site_aniso_U_23
_atom_site_aniso_U_13
_atom_site_aniso_U_12
Ni1 0.01938(19) 0.0225(2) 0.0252(2) 0.00185(13) 0.01300(15) 0.00049(13)
O1A 0.0213(9) 0.0263(10) 0.0340(10) 0.0022(8) 0.0176(8) 0.0020(8)
C1A 0.0186(13) 0.0281(14) 0.0261(14) -0.0043(11) 0.0125(11) -0.0033(11)
C2A 0.0225(14) 0.0263(14) 0.0322(15) -0.0033(11) 0.0157(12) -0.0034(11)
C21A 0.0248(14) 0.0264(14) 0.0313(15) 0.0000(11) 0.0166(12) -0.0062(11)
N2A 0.0243(12) 0.0209(11) 0.0273(12) -0.0006(9) 0.0136(10) -0.0001(9)
C22A 0.0269(15) 0.0215(14) 0.0365(15) 0.0002(11) 0.0180(12) -0.0015(11)
C3A 0.0226(14) 0.0277(14) 0.0319(15) -0.0040(11) 0.0154(12) -0.0045(11)
C4A 0.0195(13) 0.0308(15) 0.0242(13) -0.0054(11) 0.0122(11) -0.0044(11)
C41A 0.0229(14) 0.0344(16) 0.0327(15) -0.0021(12) 0.0169(12) -0.0014(12)
C42A 0.0373(18) 0.0350(17) 0.067(2) -0.0043(15) 0.0383(17) -0.0055(14)
C43A 0.0234(15) 0.058(2) 0.0331(16) -0.0084(14) 0.0142(13) -0.0020(14)
C44A 0.0270(15) 0.0412(17) 0.0304(15) 0.0003(12) 0.0176(13) 0.0041(13)
C5A 0.0206(13) 0.0283(14) 0.0272(14) -0.0021(11) 0.0109(11) 0.0009(11)
C6A 0.0188(13) 0.0291(14) 0.0234(13) -0.0027(10) 0.0106(11) -0.0031(11)
C61A 0.0200(13) 0.0326(15) 0.0253(14) 0.0009(11) 0.0111(11) 0.0001(11)
N62A 0.0226(12) 0.0255(12) 0.0304(12) 0.0049(9) 0.0161(10) 0.0003(9)
C63A 0.0279(16) 0.0317(16) 0.0512(19) -0.0115(13) 0.0199(14) 0.0015(13)
C64A 0.0348(18) 0.0354(18) 0.066(2) -0.0183(16) 0.0227(17) -0.0035(14)
O65A 0.0335(12) 0.0494(14) 0.0367(12) -0.0143(10) 0.0159(10) -0.0019(10)
C66A 0.0246(15) 0.0365(16) 0.0402(17) -0.0072(13) 0.0149(13) 0.0019(12)
C67A 0.0218(14) 0.0325(15) 0.0300(14) -0.0030(11) 0.0124(12) 0.0037(11)
O1B 0.0204(9) 0.0256(10) 0.0324(10) 0.0069(8) 0.0165(8) 0.0038(7)
C1B 0.0216(13) 0.0283(14) 0.0227(13) 0.0008(10) 0.0136(11) 0.0015(11)
C2B 0.0226(13) 0.0285(14) 0.0243(13) 0.0020(11) 0.0130(11) -0.0002(11)
C21B 0.0232(14) 0.0269(14) 0.0297(14) 0.0031(11) 0.0127(12) 0.0048(11)
N2B 0.0239(12) 0.0255(12) 0.0268(12) 0.0029(9) 0.0130(10) -0.0002(9)
C22B 0.0264(15) 0.0271(15) 0.0316(15) 0.0087(11) 0.0136(12) -0.0007(11)
C3B 0.0201(13) 0.0312(15) 0.0247(14) 0.0047(11) 0.0113(11) 0.0041(11)
C4B 0.0181(13) 0.0323(15) 0.0215(13) -0.0006(11) 0.0088(11) -0.0002(11)
C41B 0.0215(14) 0.0395(17) 0.0318(15) 0.0034(12) 0.0148(12) 0.0024(12)
C42B 0.0285(16) 0.0464(19) 0.062(2) 0.0122(16) 0.0266(16) 0.0129(15)
C43B 0.0263(15) 0.058(2) 0.0401(17) 0.0041(15) 0.0212(14) -0.0022(14)
C44B 0.0256(16) 0.066(2) 0.0415(18) -0.0131(16) 0.0130(14) -0.0023(15)
C5B 0.0222(14) 0.0304(15) 0.0262(14) -0.0001(11) 0.0123(11) -0.0031(11)
C6B 0.0248(14) 0.0254(14) 0.0238(13) 0.0004(10) 0.0135(11) 0.0031(11)
C61B 0.0212(13) 0.0246(14) 0.0276(14) -0.0022(11) 0.0124(11) -0.0028(11)
N62B 0.0285(12) 0.0206(11) 0.0289(12) 0.0028(9) 0.0154(10) 0.0039(9)
C63B 0.0334(16) 0.0335(16) 0.0320(15) 0.0000(12) 0.0121(13) -0.0077(13)
C64B 0.049(2) 0.0423(19) 0.0321(17) -0.0016(13) 0.0153(15) -0.0016(15)
O65B 0.0627(15) 0.0415(13) 0.0315(11) -0.0020(9) 0.0237(11) 0.0055(11)
C66B 0.070(3) 0.065(2) 0.0391(19) 0.0068(17) 0.0323(19) -0.008(2)
C67B 0.0438(19) 0.050(2) 0.0465(19) 0.0056(15) 0.0306(16) -0.0081(15)
S1 0.0272(4) 0.0307(4) 0.0348(4) 0.0068(3) 0.0162(3) 0.0061(3)
O1 0.120(3) 0.0662(18) 0.0539(16) 0.0090(14) 0.0457(17) 0.0442(19)
O2 0.0226(12) 0.084(2) 0.099(2) 0.0477(16) 0.0162(13) -0.0037(12)
O3 0.0496(14) 0.0384(13) 0.0611(15) 0.0206(11) 0.0258(12) 0.0019(11)
O4 0.0348(12) 0.0372(12) 0.0391(12) 0.0100(9) 0.0135(10) 0.0020(10)

loop_
_atom_type_symbol
_atom_type_description
_atom_type_scat_dispersion_real
_atom_type_scat_dispersion_imag
_atom_type_scat_source
C C 0.0033 0.0016 'International Tables Vol C Tables 4.2.6.8 and 6.1.1.4'
H H 0.0000 0.0000 'International Tables Vol C Tables 4.2.6.8 and 6.1.1.4'
N N 0.0061 0.0033 'International Tables Vol C Tables 4.2.6.8 and 6.1.1.4'
O O 0.0106 0.0060 'International Tables Vol C Tables 4.2.6.8 and 6.1.1.4'
S S 0.1246 0.1234 'International Tables Vol C Tables 4.2.6.8 and 6.1.1.4'
Ni Ni 0.3393 1.1124 'International Tables Vol C Tables 4.2.6.8 and 6.1.1.4'

loop_
_geom_angle_atom_site_label_1
_geom_angle_atom_site_label_2
_geom_angle_atom_site_label_3
_geom_angle
N2A Ni1 O1A 93.67(8)
N2A Ni1 O1B 178.86(9)
O1A Ni1 O1B 85.90(7)
N2A Ni1 N2B 85.97(9)
O1A Ni1 N2B 177.20(8)
O1B Ni1 N2B 94.51(8)
C1A O1A Ni1 125.75(16)
O1A C1A C2A 123.8(2)
O1A C1A C6A 118.9(2)
C2A C1A C6A 117.3(2)
C3A C2A C1A 120.5(2)
C3A C2A C21A 118.7(2)
C1A C2A C21A 120.8(2)
N2A C21A C2A 124.3(2)
C21A N2A C22A 119.1(2)
C21A N2A Ni1 127.55(18)
C22A N2A Ni1 113.33(16)
N2A C22A C22B 106.0(2)
C4A C3A C2A 122.4(2)
C3A C4A C5A 116.6(2)
C3A C4A C41A 124.1(2)
C5A C4A C41A 119.3(2)
C42A C41A C4A 111.5(2)
C42A C41A C44A 108.4(2)
C4A C41A C44A 110.1(2)
C42A C41A C43A 108.9(2)
C4A C41A C43A 109.2(2)
C44A C41A C43A 108.6(2)
C6A C5A C4A 123.2(2)
C5A C6A C1A 120.0(2)
C5A C6A C61A 120.2(2)
C1A C6A C61A 119.6(2)
C6A C61A N62A 115.3(2)
C67A N62A C63A 109.8(2)
C67A N62A C61A 113.4(2)
C63A N62A C61A 112.7(2)
N62A C63A C64A 108.9(2)
O65A C64A C63A 111.3(2)
C64A O65A C66A 110.5(2)
O65A C66A C67A 109.7(2)
N62A C67A C66A 109.5(2)
C1B O1B Ni1 127.92(16)
O1B C1B C2B 123.6(2)
O1B C1B C6B 119.6(2)
C2B C1B C6B 116.8(2)
C3B C2B C1B 120.8(2)
C3B C2B C21B 117.7(2)
C1B C2B C21B 121.5(2)
N2B C21B C2B 125.2(2)
C21B N2B C22B 118.7(2)
C21B N2B Ni1 127.23(19)
C22B N2B Ni1 113.95(16)
N2B C22B C22A 106.8(2)
C4B C3B C2B 122.4(2)
C3B C4B C5B 116.2(2)
C3B C4B C41B 123.7(2)
C5B C4B C41B 120.1(2)
C42B C41B C44B 108.9(3)
C42B C41B C4B 111.7(2)
C44B C41B C4B 108.6(2)
C42B C41B C43B 108.4(2)
C44B C41B C43B 109.2(2)
C4B C41B C43B 110.1(2)
C6B C5B C4B 123.4(2)
C5B C6B C1B 120.5(2)
C5B C6B C61B 120.5(2)
C1B C6B C61B 118.9(2)
C6B C61B N62B 115.3(2)
C67B N62B C63B 109.1(2)
C67B N62B C61B 113.3(2)
C63B N62B C61B 113.7(2)
N62B C63B C64B 109.0(2)
O65B C64B C63B 111.0(3)
C64B O65B C66B 110.1(2)
O65B C66B C67B 110.8(3)
N62B C67B C66B 109.7(3)
O4 S1 O1 109.86(14)
O4 S1 O2 110.08(14)
O1 S1 O2 115.1(2)
O4 S1 O3 111.72(13)
O1 S1 O3 104.48(16)
O2 S1 O3 105.47(15)

loop_
_geom_bond_atom_site_label_1
_geom_bond_atom_site_label_2
_geom_bond_distance
Ni1 N2A 1.846(2)
Ni1 O1A 1.8482(17)
Ni1 O1B 1.8542(17)
Ni1 N2B 1.858(2)
O1A C1A 1.324(3)
C1A C2A 1.417(4)
C1A C6A 1.423(4)
C2A C3A 1.414(3)
C2A C21A 1.436(4)
C21A N2A 1.287(3)
N2A C22A 1.475(3)
C22A C22B 1.511(4)
C3A C4A 1.379(4)
C4A C5A 1.408(4)
C4A C41A 1.534(3)
C41A C42A 1.520(4)
C41A C44A 1.534(4)
C41A C43A 1.535(4)
C5A C6A 1.388(3)
C6A C61A 1.499(4)
C61A N62A 1.514(3)
N62A C67A 1.487(3)
N62A C63A 1.494(3)
C63A C64A 1.521(4)
C64A O65A 1.422(4)
O65A C66A 1.431(3)
C66A C67A 1.512(4)
O1B C1B 1.320(3)
C1B C2B 1.414(4)
C1B C6B 1.420(4)
C2B C3B 1.414(4)
C2B C21B 1.442(4)
C21B N2B 1.286(3)
N2B C22B 1.485(3)
C3B C4B 1.376(4)
C4B C5B 1.411(4)
C4B C41B 1.534(4)
C41B C42B 1.521(4)
C41B C44B 1.533(4)
C41B C43B 1.536(4)
C5B C6B 1.378(4)
C6B C61B 1.505(4)
C61B N62B 1.510(3)
N62B C67B 1.484(3)
N62B C63B 1.499(4)
C63B C64B 1.508(4)
C64B O65B 1.410(4)
O65B C66B 1.424(4)
C66B C67B 1.518(5)
S1 O4 1.451(2)
S1 O1 1.462(3)
S1 O2 1.465(2)
S1 O3 1.474(2)
